data_4064988
loop_
_publ_author_name
'Blackburn, Octavia A.'
'Coe, Benjamin J.'
'Helliwell, Madeleine'

_publ_section_title
;
 Tetrapalladium(II) Bisazobenzene and Azoazoxybenzene Complexes:
 Syntheses, Electronic Structures, and Optical Properties
;
_journal_issue 18
_journal_name_full Organometallics
_journal_page_first 4910
_journal_paper_doi 10.1021/om200479g
_journal_volume 30
_journal_year 2011
_chemical_formula_sum 'C31 H41 N5 O2'
_chemical_formula_weight 515.69
_space_group_IT_number 2
_symmetry_cell_setting triclinic
_symmetry_space_group_name_Hall '-P 1'
_symmetry_space_group_name_H-M 'P -1'
_atom_sites_solution_hydrogens geom
_atom_sites_solution_primary direct
_atom_sites_solution_secondary difmap
_audit_creation_method SHELXL-97
_cell_angle_alpha 82.750(3)
_cell_angle_beta 87.528(3)
_cell_angle_gamma 75.106(3)
_cell_formula_units_Z 2
_cell_length_a 5.6665(9)
_cell_length_b 9.3701(14)
_cell_length_c 27.180(4)
_cell_measurement_reflns_used 946
_cell_measurement_temperature 100(2)
_cell_measurement_theta_max 23.45
_cell_measurement_theta_min 2.47
_cell_volume 1383.4(4)
_computing_cell_refinement 'Bruker SMART'
_computing_data_collection 'Bruker SMART'
_computing_data_reduction 'Bruker SAINT'
_computing_molecular_graphics 'Bruker SHELXTL'
_computing_publication_material 'Bruker SHELXTL'
_computing_structure_refinement 'SHELXL-97 (Sheldrick, 1997)'
_computing_structure_solution 'SHELXS-97 (Sheldrick, 1990)'
_diffrn_ambient_temperature 100(2)
_diffrn_measured_fraction_theta_full 0.997
_diffrn_measured_fraction_theta_max 0.997
_diffrn_measurement_device_type 'CCD area detector'
_diffrn_measurement_method 'phi and omega scans'
_diffrn_radiation_monochromator graphite
_diffrn_radiation_source 'fine-focus sealed tube'
_diffrn_radiation_type MoK\a
_diffrn_radiation_wavelength 0.71073
_diffrn_reflns_av_R_equivalents 0.0843
_diffrn_reflns_av_sigmaI/netI 0.1364
_diffrn_reflns_limit_h_max 6
_diffrn_reflns_limit_h_min -6
_diffrn_reflns_limit_k_max 10
_diffrn_reflns_limit_k_min -10
_diffrn_reflns_limit_l_max 30
_diffrn_reflns_limit_l_min -30
_diffrn_reflns_number 8641
_diffrn_reflns_theta_full 23.26
_diffrn_reflns_theta_max 23.26
_diffrn_reflns_theta_min 2.27
_exptl_absorpt_coefficient_mu 0.079
_exptl_absorpt_correction_type none
_exptl_crystal_colour yellow
_exptl_crystal_density_diffrn 1.238
_exptl_crystal_density_method 'not measured'
_exptl_crystal_description plate
_exptl_crystal_F_000 556
_exptl_crystal_size_max 0.60
_exptl_crystal_size_mid 0.60
_exptl_crystal_size_min 0.02
_refine_diff_density_max 0.166
_refine_diff_density_min -0.148
_refine_diff_density_rms 0.035
_refine_ls_extinction_method none
_refine_ls_goodness_of_fit_ref 0.777
_refine_ls_hydrogen_treatment mixed
_refine_ls_matrix_type full
_refine_ls_number_parameters 367
_refine_ls_number_reflns 3978
_refine_ls_number_restraints 45
_refine_ls_restrained_S_all 0.775
_refine_ls_R_factor_all 0.1197
_refine_ls_R_factor_gt 0.0436
_refine_ls_shift/su_max 0.000
_refine_ls_shift/su_mean 0.000
_refine_ls_structure_factor_coef Fsqd
_refine_ls_weighting_details 'calc w=1/[\s^2^(Fo^2^)+(0.0000P)^2^+0.0000P] where P=(Fo^2^+2Fc^2^)/3'
_refine_ls_weighting_scheme calc
_refine_ls_wR_factor_gt 0.0639
_refine_ls_wR_factor_ref 0.0796
_reflns_number_gt 1891
_reflns_number_total 3978
_reflns_threshold_expression >2sigma(I)
_cod_data_source_file om200479g_si_002.cif
_cod_data_source_block 15H2
_cod_depositor_comments
;
The following automatic conversions were performed:

'_symmetry_cell_setting' value 'Triclinic' changed to 'triclinic'
according to /home/saulius/struct/CIF-dictionaries/cif_core.dic
dictionary named 'cif_core.dic' version 2.4.1 from 2010-06-29.

Automatic conversion script
Id: cif_fix_values 1715 2011-07-08 13:25:40Z adriana 

 Adding full bibliography for 4064987--4064989.cif.
;
_cod_original_sg_symbol_H-M P-1
_cod_database_code 4064988

loop_
_symmetry_equiv_pos_as_xyz
'x, y, z'
'-x, -y, -z'

loop_
_atom_site_label
_atom_site_type_symbol
_atom_site_fract_x
_atom_site_fract_y
_atom_site_fract_z
_atom_site_U_iso_or_equiv
_atom_site_adp_type
_atom_site_occupancy
_atom_site_symmetry_multiplicity
_atom_site_calc_flag
_atom_site_refinement_flags
_atom_site_disorder_assembly
_atom_site_disorder_group
O1 O 0.9237(4) -0.1240(2) 0.88768(7) 0.0354(6) Uani 1 1 d . . .
O2 O 0.3887(3) 1.0649(2) 0.62097(7) 0.0272(5) Uani 1 1 d . B .
N1 N 1.6153(4) -0.7418(3) 0.96418(9) 0.0278(7) Uani 1 1 d . . .
N2 N 1.1339(4) -0.1794(3) 0.87058(9) 0.0239(6) Uani 1 1 d . . .
N3 N 1.2446(4) -0.1183(2) 0.83560(9) 0.0239(6) Uani 1 1 d . . .
N4 N 0.7307(4) 0.4410(2) 0.74502(9) 0.0259(7) Uani 1 1 d . . .
N5 N 0.8526(4) 0.5083(3) 0.71574(9) 0.0266(7) Uani 1 1 d . . .
C1 C 1.5101(5) -0.8060(3) 1.00822(10) 0.0310(8) Uani 1 1 d . . .
H1A H 1.4621 -0.7335 1.0312 0.047 Uiso 1 1 calc R . .
H1B H 1.6287 -0.8909 1.0234 0.047 Uiso 1 1 calc R . .
H1C H 1.3696 -0.8362 0.9993 0.047 Uiso 1 1 calc R . .
C2 C 1.8472(5) -0.8244(3) 0.94636(11) 0.0355(9) Uani 1 1 d . . .
H2A H 1.8380 -0.8284 0.9114 0.053 Uiso 1 1 calc R . .
H2B H 1.8862 -0.9236 0.9634 0.053 Uiso 1 1 calc R . .
H2C H 1.9718 -0.7763 0.9524 0.053 Uiso 1 1 calc R . .
C3 C 1.4988(5) -0.6047(3) 0.94079(11) 0.0224(8) Uani 1 1 d . . .
C4 C 1.2657(5) -0.5315(3) 0.95543(11) 0.0254(8) Uani 1 1 d . . .
H4 H 1.1879 -0.5757 0.9816 0.031 Uiso 1 1 calc R . .
C5 C 1.1478(5) -0.3940(3) 0.93172(11) 0.0250(8) Uani 1 1 d . . .
H5 H 0.9911 -0.3469 0.9417 0.030 Uiso 1 1 calc R . .
C6 C 1.2615(5) -0.3271(3) 0.89353(11) 0.0203(8) Uani 1 1 d . . .
C7 C 1.4921(5) -0.3964(3) 0.87775(11) 0.0253(8) Uani 1 1 d . . .
H7 H 1.5678 -0.3507 0.8516 0.030 Uiso 1 1 calc R . .
C8 C 1.6095(5) -0.5342(3) 0.90112(11) 0.0237(8) Uani 1 1 d . . .
H8 H 1.7648 -0.5812 0.8904 0.028 Uiso 1 1 calc R . .
C9 C 1.1037(5) 0.0259(3) 0.81448(11) 0.0211(8) Uani 1 1 d . . .
C10 C 0.9161(5) 0.0351(3) 0.78207(10) 0.0201(7) Uani 1 1 d . . .
C11 C 0.7946(5) 0.1746(3) 0.75883(10) 0.0215(8) Uani 1 1 d . . .
C12 C 0.8725(5) 0.2995(3) 0.76809(11) 0.0209(8) Uani 1 1 d . . .
C13 C 1.0597(5) 0.2894(3) 0.80079(11) 0.0206(7) Uani 1 1 d . . .
C14 C 1.1798(5) 0.1503(3) 0.82424(11) 0.0215(8) Uani 1 1 d . . .
C15 C 0.8411(5) -0.1035(3) 0.77283(10) 0.0268(8) Uani 1 1 d . . .
H15A H 0.7040 -0.1135 0.7938 0.040 Uiso 1 1 calc R . .
H15B H 0.9752 -0.1893 0.7802 0.040 Uiso 1 1 calc R . .
H15C H 0.7966 -0.0954 0.7387 0.040 Uiso 1 1 calc R . .
C16 C 0.5892(5) 0.1913(3) 0.72366(10) 0.0270(8) Uani 1 1 d . . .
H16A H 0.6549 0.1632 0.6921 0.040 Uiso 1 1 calc R . .
H16B H 0.4951 0.2929 0.7195 0.040 Uiso 1 1 calc R . .
H16C H 0.4864 0.1283 0.7368 0.040 Uiso 1 1 calc R . .
C17 C 1.1330(5) 0.4264(3) 0.81192(10) 0.0273(8) Uani 1 1 d . . .
H17A H 1.2762 0.4353 0.7928 0.041 Uiso 1 1 calc R . .
H17B H 1.1673 0.4176 0.8466 0.041 Uiso 1 1 calc R . .
H17C H 1.0021 0.5130 0.8034 0.041 Uiso 1 1 calc R . .
C18 C 1.3834(5) 0.1322(3) 0.85980(10) 0.0286(8) Uani 1 1 d . . .
H18A H 1.3169 0.1639 0.8909 0.043 Uiso 1 1 calc R . .
H18B H 1.4914 0.1915 0.8463 0.043 Uiso 1 1 calc R . .
H18C H 1.4723 0.0295 0.8649 0.043 Uiso 1 1 calc R . .
C19 C 0.7137(5) 0.6509(3) 0.69350(11) 0.0210(8) Uani 1 1 d . . .
C20 C 0.4798(5) 0.7203(3) 0.70751(11) 0.0249(8) Uani 1 1 d . . .
H20 H 0.3994 0.6739 0.7327 0.030 Uiso 1 1 calc R . .
C21 C 0.3643(5) 0.8599(3) 0.68392(11) 0.0275(8) Uani 1 1 d . . .
H21 H 0.2064 0.9071 0.6932 0.033 Uiso 1 1 calc R . .
C22 C 0.4853(5) 0.9278(3) 0.64668(11) 0.0228(8) Uani 1 1 d . . .
C23 C 0.7210(5) 0.8585(3) 0.63246(11) 0.0236(8) Uani 1 1 d . . .
H23 H 0.8009 0.9045 0.6071 0.028 Uiso 1 1 calc R . .
C24 C 0.8360(5) 0.7203(3) 0.65648(10) 0.0234(8) Uani 1 1 d . . .
H24 H 0.9952 0.6741 0.6478 0.028 Uiso 1 1 calc R . .
C25 C 0.1468(5) 1.1452(3) 0.63433(11) 0.0325(9) Uani 1 1 d . . .
H25A H 0.1437 1.1699 0.6680 0.039 Uiso 1 1 calc R A 1
H25B H 0.0313 1.0857 0.6321 0.039 Uiso 1 1 calc R A 1
C26 C 0.0827(5) 1.2852(3) 0.59791(11) 0.0326(8) Uani 0.50 1 d PDU B 1
H26A H 0.1816 1.3503 0.6052 0.039 Uiso 0.50 1 calc PR B 1
H26B H 0.1272 1.2583 0.5648 0.039 Uiso 0.50 1 calc PR B 1
C27 C -0.1813(9) 1.3711(6) 0.5977(2) 0.0271(16) Uani 0.50 1 d PDU B 1
H27A H -0.2253 1.4016 0.6304 0.033 Uiso 0.50 1 calc PR B 1
H27B H -0.2816 1.3059 0.5913 0.033 Uiso 0.50 1 calc PR B 1
C28 C -0.2394(10) 1.5087(6) 0.5594(2) 0.0286(16) Uani 0.50 1 d PDU B 1
H28A H -0.1254 1.5679 0.5634 0.034 Uiso 0.50 1 calc PR B 1
H28B H -0.2129 1.4769 0.5266 0.034 Uiso 0.50 1 calc PR B 1
C29 C -0.4962(10) 1.6062(6) 0.5625(2) 0.0224(16) Uiso 0.50 1 d PD B 1
H29A H -0.5229 1.6404 0.5950 0.027 Uiso 0.50 1 calc PR B 1
H29B H -0.6115 1.5476 0.5588 0.027 Uiso 0.50 1 calc PR B 1
C30 C -0.5448(11) 1.7396(6) 0.5231(2) 0.0288(17) Uiso 0.50 1 d PD B 1
H30A H -0.5297 1.7048 0.4907 0.035 Uiso 0.50 1 calc PR B 1
H30B H -0.4207 1.7932 0.5252 0.035 Uiso 0.50 1 calc PR B 1
C31 C -0.8018(9) 1.8495(6) 0.5276(2) 0.0300(17) Uiso 0.50 1 d PD B 1
H31A H -0.8156 1.8887 0.5589 0.045 Uiso 0.50 1 calc PR B 1
H31B H -0.9262 1.7977 0.5256 0.045 Uiso 0.50 1 calc PR B 1
H31C H -0.8216 1.9296 0.5012 0.045 Uiso 0.50 1 calc PR B 1
C26A C 0.0827(5) 1.2852(3) 0.59791(11) 0.0326(8) Uani 0.50 1 d PDU B 2
H26C H -0.0831 1.3402 0.6045 0.039 Uiso 0.50 1 calc PR B 2
H26D H 0.0882 1.2577 0.5646 0.039 Uiso 0.50 1 calc PR B 2
C27A C 0.2577(9) 1.3881(6) 0.6006(2) 0.0282(16) Uani 0.50 1 d PDU B 2
H27C H 0.2423 1.4236 0.6329 0.034 Uiso 0.50 1 calc PR B 2
H27D H 0.4254 1.3320 0.5963 0.034 Uiso 0.50 1 calc PR B 2
C28A C 0.1959(9) 1.5195(6) 0.5604(2) 0.0264(15) Uani 0.50 1 d PDU B 2
H28C H 0.2058 1.4819 0.5286 0.032 Uiso 0.50 1 calc PR B 2
H28D H 0.0282 1.5744 0.5653 0.032 Uiso 0.50 1 calc PR B 2
C29A C 0.3575(10) 1.6266(6) 0.5585(2) 0.0281(17) Uiso 0.50 1 d PD B 2
H29C H 0.5270 1.5715 0.5562 0.034 Uiso 0.50 1 calc PR B 2
H29D H 0.3365 1.6724 0.5890 0.034 Uiso 0.50 1 calc PR B 2
C30A C 0.2997(12) 1.7476(7) 0.5147(2) 0.0333(17) Uiso 0.50 1 d PD B 2
H30C H 0.3146 1.7010 0.4844 0.040 Uiso 0.50 1 calc PR B 2
H30D H 0.1313 1.8039 0.5177 0.040 Uiso 0.50 1 calc PR B 2
C31A C 0.4627(11) 1.8544(7) 0.5102(2) 0.0448(19) Uiso 0.50 1 d PD B 2
H31E H 0.4283 1.9139 0.5372 0.067 Uiso 0.50 1 calc PR B 2
H31F H 0.4320 1.9179 0.4794 0.067 Uiso 0.50 1 calc PR B 2
H31G H 0.6307 1.7990 0.5113 0.067 Uiso 0.50 1 calc PR B 2

loop_
_atom_site_aniso_label
_atom_site_aniso_U_11
_atom_site_aniso_U_22
_atom_site_aniso_U_33
_atom_site_aniso_U_23
_atom_site_aniso_U_13
_atom_site_aniso_U_12
O1 0.0283(14) 0.0249(13) 0.0434(15) 0.0038(11) 0.0130(12) 0.0048(10)
O2 0.0248(13) 0.0175(12) 0.0361(14) 0.0019(11) 0.0001(11) -0.0020(10)
N1 0.0283(17) 0.0216(16) 0.0277(17) -0.0024(13) 0.0037(14) 0.0033(13)
N2 0.0207(16) 0.0221(16) 0.0284(17) -0.0057(14) -0.0013(14) -0.0027(13)
N3 0.0256(16) 0.0202(15) 0.0251(16) 0.0043(13) 0.0025(13) -0.0080(13)
N4 0.0277(16) 0.0202(15) 0.0301(17) 0.0003(13) -0.0004(13) -0.0082(13)
N5 0.0297(17) 0.0210(16) 0.0286(17) 0.0002(13) 0.0019(14) -0.0075(13)
C1 0.035(2) 0.0208(19) 0.033(2) 0.0026(16) -0.0062(17) -0.0028(16)
C2 0.031(2) 0.0252(19) 0.045(2) -0.0009(17) -0.0023(18) 0.0017(16)
C3 0.023(2) 0.0154(18) 0.027(2) -0.0061(16) -0.0019(16) 0.0001(16)
C4 0.029(2) 0.0213(19) 0.024(2) 0.0037(16) 0.0014(16) -0.0058(16)
C5 0.0233(19) 0.0193(19) 0.030(2) -0.0022(16) 0.0045(16) -0.0027(16)
C6 0.0212(19) 0.0136(18) 0.024(2) -0.0014(15) -0.0016(16) 0.0002(15)
C7 0.026(2) 0.0224(19) 0.028(2) -0.0006(17) -0.0020(17) -0.0077(16)
C8 0.0175(18) 0.0208(18) 0.030(2) -0.0028(16) 0.0018(16) 0.0002(15)
C9 0.0191(19) 0.0164(19) 0.025(2) 0.0031(16) 0.0050(16) -0.0028(15)
C10 0.0206(18) 0.0195(18) 0.0194(19) -0.0032(15) 0.0045(15) -0.0041(15)
C11 0.0213(19) 0.0205(19) 0.0218(19) -0.0012(15) 0.0031(15) -0.0048(15)
C12 0.0226(19) 0.0143(18) 0.023(2) 0.0010(15) 0.0054(16) -0.0019(15)
C13 0.0211(18) 0.0202(18) 0.0217(19) -0.0029(15) 0.0014(16) -0.0071(15)
C14 0.0199(18) 0.0204(19) 0.0232(19) -0.0044(15) 0.0024(15) -0.0027(15)
C15 0.031(2) 0.0216(18) 0.030(2) -0.0051(16) 0.0014(16) -0.0090(15)
C16 0.029(2) 0.0234(19) 0.029(2) 0.0000(15) 0.0006(16) -0.0091(15)
C17 0.0239(19) 0.0230(18) 0.037(2) -0.0045(16) 0.0000(16) -0.0087(15)
C18 0.030(2) 0.0250(19) 0.033(2) -0.0030(16) -0.0012(17) -0.0104(16)
C19 0.0252(19) 0.0140(18) 0.024(2) -0.0001(15) 0.0003(16) -0.0054(15)
C20 0.024(2) 0.0208(18) 0.030(2) -0.0021(16) 0.0048(16) -0.0079(16)
C21 0.0214(19) 0.026(2) 0.035(2) -0.0002(17) 0.0021(16) -0.0071(16)
C22 0.025(2) 0.0167(19) 0.027(2) -0.0013(16) -0.0045(16) -0.0067(16)
C23 0.029(2) 0.0162(18) 0.027(2) -0.0004(16) 0.0002(16) -0.0095(15)
C24 0.0205(18) 0.0225(19) 0.028(2) -0.0063(16) 0.0008(16) -0.0056(15)
C25 0.025(2) 0.026(2) 0.044(2) 0.0055(17) -0.0005(17) -0.0059(16)
C26 0.0261(19) 0.0245(18) 0.045(2) 0.0036(17) -0.0021(17) -0.0063(15)
C27 0.024(4) 0.023(3) 0.034(4) -0.004(3) 0.004(3) -0.004(3)
C28 0.037(4) 0.017(3) 0.032(4) -0.003(3) 0.003(3) -0.009(3)
C26A 0.0261(19) 0.0245(18) 0.045(2) 0.0036(17) -0.0021(17) -0.0063(15)
C27A 0.024(3) 0.023(3) 0.035(4) 0.005(3) 0.006(3) -0.005(3)
C28A 0.021(3) 0.025(3) 0.031(4) 0.003(3) 0.001(3) -0.004(3)

loop_
_atom_type_symbol
_atom_type_description
_atom_type_scat_dispersion_real
_atom_type_scat_dispersion_imag
_atom_type_scat_source
C C 0.0033 0.0016 'International Tables Vol C Tables 4.2.6.8 and 6.1.1.4'
H H 0.0000 0.0000 'International Tables Vol C Tables 4.2.6.8 and 6.1.1.4'
N N 0.0061 0.0033 'International Tables Vol C Tables 4.2.6.8 and 6.1.1.4'
O O 0.0106 0.0060 'International Tables Vol C Tables 4.2.6.8 and 6.1.1.4'

loop_
_geom_angle_atom_site_label_1
_geom_angle_atom_site_label_2
_geom_angle_atom_site_label_3
_geom_angle
C22 O2 C25 118.1(2)
C3 N1 C2 121.3(2)
C3 N1 C1 120.6(2)
C2 N1 C1 118.1(2)
O1 N2 N3 126.2(2)
O1 N2 C6 116.6(2)
N3 N2 C6 117.2(2)
N2 N3 C9 113.5(2)
N5 N4 C12 113.3(2)
N4 N5 C19 113.6(2)
N1 C1 H1A 109.5
N1 C1 H1B 109.5
H1A C1 H1B 109.5
N1 C1 H1C 109.5
H1A C1 H1C 109.5
H1B C1 H1C 109.5
N1 C2 H2A 109.5
N1 C2 H2B 109.5
H2A C2 H2B 109.5
N1 C2 H2C 109.5
H2A C2 H2C 109.5
H2B C2 H2C 109.5
N1 C3 C4 121.0(3)
N1 C3 C8 121.3(3)
C4 C3 C8 117.7(3)
C5 C4 C3 121.0(3)
C5 C4 H4 119.5
C3 C4 H4 119.5
C6 C5 C4 120.0(3)
C6 C5 H5 120.0
C4 C5 H5 120.0
C5 C6 C7 120.7(3)
C5 C6 N2 118.3(3)
C7 C6 N2 121.0(3)
C6 C7 C8 119.4(3)
C6 C7 H7 120.3
C8 C7 H7 120.3
C7 C8 C3 121.2(3)
C7 C8 H8 119.4
C3 C8 H8 119.4
C10 C9 C14 122.9(3)
C10 C9 N3 119.4(3)
C14 C9 N3 117.4(3)
C9 C10 C11 118.7(3)
C9 C10 C15 120.7(3)
C11 C10 C15 120.6(3)
C10 C11 C12 118.5(3)
C10 C11 C16 121.0(3)
C12 C11 C16 120.4(3)
C13 C12 C11 122.3(3)
C13 C12 N4 121.8(3)
C11 C12 N4 115.6(3)
C12 C13 C14 119.1(3)
C12 C13 C17 121.4(3)
C14 C13 C17 119.5(3)
C13 C14 C9 118.4(3)
C13 C14 C18 121.6(3)
C9 C14 C18 120.0(3)
C10 C15 H15A 109.5
C10 C15 H15B 109.5
H15A C15 H15B 109.5
C10 C15 H15C 109.5
H15A C15 H15C 109.5
H15B C15 H15C 109.5
C11 C16 H16A 109.5
C11 C16 H16B 109.5
H16A C16 H16B 109.5
C11 C16 H16C 109.5
H16A C16 H16C 109.5
H16B C16 H16C 109.5
C13 C17 H17A 109.5
C13 C17 H17B 109.5
H17A C17 H17B 109.5
C13 C17 H17C 109.5
H17A C17 H17C 109.5
H17B C17 H17C 109.5
C14 C18 H18A 109.5
C14 C18 H18B 109.5
H18A C18 H18B 109.5
C14 C18 H18C 109.5
H18A C18 H18C 109.5
H18B C18 H18C 109.5
C20 C19 C24 120.4(3)
C20 C19 N5 124.8(3)
C24 C19 N5 114.8(3)
C19 C20 C21 119.9(3)
C19 C20 H20 120.1
C21 C20 H20 120.1
C22 C21 C20 119.6(3)
C22 C21 H21 120.2
C20 C21 H21 120.2
O2 C22 C21 124.4(3)
O2 C22 C23 114.8(3)
C21 C22 C23 120.8(3)
C24 C23 C22 119.3(3)
C24 C23 H23 120.3
C22 C23 H23 120.3
C23 C24 C19 120.0(3)
C23 C24 H24 120.0
C19 C24 H24 120.0
O2 C25 C26 106.3(2)
O2 C25 H25A 110.5
C26 C25 H25A 110.5
O2 C25 H25B 110.5
C26 C25 H25B 110.5
H25A C25 H25B 108.7
C27 C26 C25 115.7(3)
C27 C26 H26A 108.4
C25 C26 H26A 108.4
C27 C26 H26B 108.4
C25 C26 H26B 108.4
H26A C26 H26B 107.4
C26 C27 C28 113.9(4)
C26 C27 H27A 108.8
C28 C27 H27A 108.8
C26 C27 H27B 108.8
C28 C27 H27B 108.8
H27A C27 H27B 107.7
C29 C28 C27 114.8(4)
C29 C28 H28A 108.6
C27 C28 H28A 108.6
C29 C28 H28B 108.6
C27 C28 H28B 108.6
H28A C28 H28B 107.5
C28 C29 C30 112.5(5)
C28 C29 H29A 109.1
C30 C29 H29A 109.1
C28 C29 H29B 109.1
C30 C29 H29B 109.1
H29A C29 H29B 107.8
C29 C30 C31 114.0(5)
C29 C30 H30A 108.8
C31 C30 H30A 108.8
C29 C30 H30B 108.8
C31 C30 H30B 108.8
H30A C30 H30B 107.7
C28A C27A H27C 109.6
C28A C27A H27D 109.6
H27C C27A H27D 108.1
C29A C28A C27A 115.3(5)
C29A C28A H28C 108.4
C27A C28A H28C 108.4
C29A C28A H28D 108.4
C27A C28A H28D 108.4
H28C C28A H28D 107.5
C28A C29A C30A 112.4(5)
C28A C29A H29C 109.1
C30A C29A H29C 109.1
C28A C29A H29D 109.1
C30A C29A H29D 109.1
H29C C29A H29D 107.9
C31A C30A C29A 114.2(5)
C31A C30A H30C 108.7
C29A C30A H30C 108.7
C31A C30A H30D 108.7
C29A C30A H30D 108.7
H30C C30A H30D 107.6
C30A C31A H31E 109.5
C30A C31A H31F 109.5
H31E C31A H31F 109.5
C30A C31A H31G 109.5
H31E C31A H31G 109.5
H31F C31A H31G 109.5

loop_
_geom_bond_atom_site_label_1
_geom_bond_atom_site_label_2
_geom_bond_distance
O1 N2 1.265(2)
O2 C22 1.372(3)
O2 C25 1.439(3)
N1 C3 1.373(3)
N1 C2 1.441(3)
N1 C1 1.446(3)
N2 N3 1.273(3)
N2 C6 1.461(3)
N3 C9 1.443(3)
N4 N5 1.249(3)
N4 C12 1.443(3)
N5 C19 1.437(3)
C1 H1A 0.9600
C1 H1B 0.9600
C1 H1C 0.9600
C2 H2A 0.9600
C2 H2B 0.9600
C2 H2C 0.9600
C3 C4 1.390(3)
C3 C8 1.402(3)
C4 C5 1.381(3)
C4 H4 0.9300
C5 C6 1.368(3)
C5 H5 0.9300
C6 C7 1.378(3)
C7 C8 1.379(3)
C7 H7 0.9300
C8 H8 0.9300
C9 C10 1.389(4)
C9 C14 1.400(4)
C10 C11 1.395(4)
C10 C15 1.519(3)
C11 C12 1.407(4)
C11 C16 1.502(4)
C12 C13 1.390(4)
C13 C14 1.393(4)
C13 C17 1.515(3)
C14 C18 1.499(4)
C15 H15A 0.9600
C15 H15B 0.9600
C15 H15C 0.9600
C16 H16A 0.9600
C16 H16B 0.9600
C16 H16C 0.9600
C17 H17A 0.9600
C17 H17B 0.9600
C17 H17C 0.9600
C18 H18A 0.9600
C18 H18B 0.9600
C18 H18C 0.9600
C19 C20 1.379(3)
C19 C24 1.386(3)
C20 C21 1.391(4)
C20 H20 0.9300
C21 C22 1.379(3)
C21 H21 0.9300
C22 C23 1.389(3)
C23 C24 1.385(3)
C23 H23 0.9300
C24 H24 0.9300
C25 C26 1.514(3)
C25 H25A 0.9700
C25 H25B 0.9700
C26 C27 1.506(5)
C26 H26A 0.9700
C26 H26B 0.9700
C27 C28 1.526(6)
C27 H27A 0.9700
C27 H27B 0.9700
C28 C29 1.512(6)
C28 H28A 0.9700
C28 H28B 0.9700
C29 C30 1.515(6)
C29 H29A 0.9700
C29 H29B 0.9700
C30 C31 1.563(7)
C30 H30A 0.9700
C30 H30B 0.9700
C31 H31A 0.9600
C31 H31B 0.9600
C31 H31C 0.9600
C27A C28A 1.517(6)
C27A H27C 0.9700
C27A H27D 0.9700
C28A C29A 1.517(6)
C28A H28C 0.9700
C28A H28D 0.9700
C29A C30A 1.520(7)
C29A H29C 0.9700
C29A H29D 0.9700
C30A C31A 1.518(7)
C30A H30C 0.9700
C30A H30D 0.9700
C31A H31E 0.9600
C31A H31F 0.9600
C31A H31G 0.9600

loop_
_geom_torsion_atom_site_label_1
_geom_torsion_atom_site_label_2
_geom_torsion_atom_site_label_3
_geom_torsion_atom_site_label_4
_geom_torsion
O1 N2 N3 C9 -1.6(4)
C6 N2 N3 C9 178.9(2)
C12 N4 N5 C19 -178.6(2)
C2 N1 C3 C4 174.2(3)
C1 N1 C3 C4 -7.0(4)
C2 N1 C3 C8 -5.3(4)
C1 N1 C3 C8 173.5(3)
N1 C3 C4 C5 -179.6(3)
C8 C3 C4 C5 -0.1(4)
C3 C4 C5 C6 -0.7(4)
C4 C5 C6 C7 1.0(4)
C4 C5 C6 N2 -177.9(3)
O1 N2 C6 C5 -0.6(4)
N3 N2 C6 C5 179.0(3)
O1 N2 C6 C7 -179.5(3)
N3 N2 C6 C7 0.0(4)
C5 C6 C7 C8 -0.5(4)
N2 C6 C7 C8 178.4(3)
C6 C7 C8 C3 -0.3(4)
N1 C3 C8 C7 -179.9(3)
C4 C3 C8 C7 0.6(4)
N2 N3 C9 C10 -76.8(3)
N2 N3 C9 C14 109.2(3)
C14 C9 C10 C11 -1.2(4)
N3 C9 C10 C11 -174.8(2)
C14 C9 C10 C15 180.0(2)
N3 C9 C10 C15 6.3(4)
C9 C10 C11 C12 1.9(4)
C15 C10 C11 C12 -179.3(2)
C9 C10 C11 C16 -179.6(2)
C15 C10 C11 C16 -0.8(4)
C10 C11 C12 C13 -2.3(4)
C16 C11 C12 C13 179.2(3)
C10 C11 C12 N4 -176.8(2)
C16 C11 C12 N4 4.7(4)
N5 N4 C12 C13 65.9(3)
N5 N4 C12 C11 -119.6(3)
C11 C12 C13 C14 1.9(4)
N4 C12 C13 C14 176.0(3)
C11 C12 C13 C17 -177.3(2)
N4 C12 C13 C17 -3.1(4)
C12 C13 C14 C9 -1.0(4)
C17 C13 C14 C9 178.1(2)
C12 C13 C14 C18 179.9(3)
C17 C13 C14 C18 -1.0(4)
C10 C9 C14 C13 0.7(4)
N3 C9 C14 C13 174.5(2)
C10 C9 C14 C18 179.9(3)
N3 C9 C14 C18 -6.4(4)
N4 N5 C19 C20 9.4(4)
N4 N5 C19 C24 -172.6(2)
C24 C19 C20 C21 0.9(4)
N5 C19 C20 C21 178.8(3)
C19 C20 C21 C22 -0.1(4)
C25 O2 C22 C21 1.4(4)
C25 O2 C22 C23 -178.7(2)
C20 C21 C22 O2 179.9(3)
C20 C21 C22 C23 0.1(4)
O2 C22 C23 C24 179.4(3)
C21 C22 C23 C24 -0.8(4)
C22 C23 C24 C19 1.6(4)
C20 C19 C24 C23 -1.6(4)
N5 C19 C24 C23 -179.8(3)
C22 O2 C25 C26 -176.1(2)
O2 C25 C26 C27 167.6(3)
C25 C26 C27 C28 -178.2(4)
C26 C27 C28 C29 -173.4(4)
C27 C28 C29 C30 -179.1(5)
C28 C29 C30 C31 -175.5(5)
C27A C28A C29A C30A 175.0(5)
C28A C29A C30A C31A -178.1(5)
